data_2240438
loop_
_publ_author_name
'Bouzidi, Chahira'
'Frigui, Wafa'
'Zid, Mohamed Faouzi'

_publ_section_title
;
 Synth\`ese et structure cristalline d'un mat\'eriau noir
 AgMn^II^~3~(Mn^III^~0,26~Al~0,74~)(MoO~4~)~5~
;
_journal_coeditor_code RU2061
_journal_issue 3
_journal_name_full 'Acta Crystallographica Section E'
_journal_page_first 299
_journal_page_last 304
_journal_paper_doi 10.1107/S2056989015003345
_journal_volume 71
_journal_year 2015
_chemical_formula_moiety 'Ag Al0.74 Mn3.26 Mo5 O20'
_chemical_formula_structural 'Ag Al0.74 Mn3.26 (Mo O4)5'
_chemical_formula_sum 'Ag Al0.74 Mn3.26 Mo5 O20'
_chemical_formula_weight 1106.64
_chemical_name_systematic
;
Silver(I) trimanganese(II) aluminium
pentakis[tetraoxidomolybdate(VI)]
;
_space_group_IT_number 2
_symmetry_cell_setting triclinic
_symmetry_space_group_name_Hall '-P 1'
_symmetry_space_group_name_H-M 'P -1'
_atom_sites_solution_primary direct
_atom_sites_solution_secondary difmap
_audit_creation_method SHELXL-97
_cell_angle_alpha 87.654(6)
_cell_angle_beta 87.442(6)
_cell_angle_gamma 79.299(7)
_cell_formula_units_Z 2
_cell_length_a 6.9596(6)
_cell_length_b 7.0326(7)
_cell_length_c 17.909(6)
_cell_measurement_reflns_used 25
_cell_measurement_temperature 298(2)
_cell_measurement_theta_max 15
_cell_measurement_theta_min 10
_cell_volume 860.0(3)
_computing_cell_refinement
;
CAD-4 EXPRESS (Duisenberg, 1992; Mac\'i\<cek & Yordanov, 1992)
;
_computing_data_collection
;
CAD-4 EXPRESS (Duisenberg, 1992; Mac\'i\<cek & Yordanov, 1992)
;
_computing_data_reduction
;
XCAD4 (Harms & Wocadlo, 1995)
;
_computing_molecular_graphics
;
DIAMOND (Brandenburg & Putz, 2001)
;
_computing_publication_material
;
WinGX (Farrugia, 2012)
;
_computing_structure_refinement
;
SHELXL97 (Sheldrick, 2008)
;
_computing_structure_solution
;
SHELXS97 (Sheldrick, 2008)
;
_diffrn_ambient_temperature 298(2)
_diffrn_measured_fraction_theta_full 1.000
_diffrn_measured_fraction_theta_max 1.000
_diffrn_measurement_device_type 'Enraf--Nonius CAD-4'
_diffrn_measurement_method \w/2\q
_diffrn_radiation_monochromator graphite
_diffrn_radiation_source 'fine-focus sealed tube'
_diffrn_radiation_type MoK\a
_diffrn_radiation_wavelength 0.71073
_diffrn_reflns_av_R_equivalents 0.0152
_diffrn_reflns_av_sigmaI/netI 0.0185
_diffrn_reflns_limit_h_max 3
_diffrn_reflns_limit_h_min -8
_diffrn_reflns_limit_k_max 8
_diffrn_reflns_limit_k_min -8
_diffrn_reflns_limit_l_max 22
_diffrn_reflns_limit_l_min -22
_diffrn_reflns_number 5479
_diffrn_reflns_theta_full 26.97
_diffrn_reflns_theta_max 26.97
_diffrn_reflns_theta_min 2.28
_diffrn_standards_decay_% 1.1
_diffrn_standards_interval_time 120
_diffrn_standards_number 2
_exptl_absorpt_coefficient_mu 7.076
_exptl_absorpt_correction_T_max 0.2632
_exptl_absorpt_correction_T_min 0.1533
_exptl_absorpt_correction_type psi-scan
_exptl_absorpt_process_details
;
(North <i>et al.</i>, 1968)
;
_exptl_crystal_colour black
_exptl_crystal_density_diffrn 4.274
_exptl_crystal_density_method 'not measured'
_exptl_crystal_description prism
_exptl_crystal_F_000 1016
_exptl_crystal_size_max 0.28
_exptl_crystal_size_mid 0.21
_exptl_crystal_size_min 0.21
_refine_diff_density_max 1.001
_refine_diff_density_min -1.056
_refine_ls_extinction_coef 0.00248(15)
_refine_ls_extinction_expression Fc^*^=kFc[1+0.001xFc^2^\l^3^/sin(2\q)]^-1/4^
_refine_ls_extinction_method
;
SHELXL97 (Sheldrick, 2008)
;
_refine_ls_goodness_of_fit_ref 1.232
_refine_ls_matrix_type full
_refine_ls_number_parameters 291
_refine_ls_number_reflns 3736
_refine_ls_number_restraints 1
_refine_ls_restrained_S_all 1.240
_refine_ls_R_factor_all 0.0274
_refine_ls_R_factor_gt 0.0245
_refine_ls_shift/su_max 0.001
_refine_ls_shift/su_mean 0.000
_refine_ls_structure_factor_coef Fsqd
_refine_ls_weighting_details 'calc w=1/[\s^2^(Fo^2^)+(0.0222P)^2^+3.8945P] where P=(Fo^2^+2Fc^2^)/3'
_refine_ls_weighting_scheme calc
_refine_ls_wR_factor_gt 0.0624
_refine_ls_wR_factor_ref 0.0637
_reflns_number_gt 3470
_reflns_number_total 3736
_reflns_threshold_expression I>2/s(I)
_cod_data_source_file ru2061sup1.cf
_cod_data_source_block I
_cod_database_code 2240438
_cod_database_fobs_code 2240438

loop_
_symmetry_equiv_pos_as_xyz
'x, y, z'
'-x, -y, -z'

loop_
_atom_site_type_symbol
_atom_site_label
_atom_site_fract_x
_atom_site_fract_y
_atom_site_fract_z
_atom_site_U_iso_or_equiv
_atom_site_adp_type
_atom_site_calc_flag
_atom_site_refinement_flags
_atom_site_occupancy
_atom_site_symmetry_multiplicity
Mo Mo1 0.25717(6) 0.44969(5) 0.41400(2) 0.01218(10) Uani d . 1 1
Mo Mo2 0.81551(6) 0.77839(6) 0.18950(2) 0.01421(10) Uani d . 1 1
Mo Mo3 0.22876(6) 0.69185(5) 0.97314(2) 0.01166(10) Uani d . 1 1
Mo Mo4 0.71529(6) 0.82667(5) 0.78655(2) 0.01120(10) Uani d . 1 1
Mo Mo5 0.77290(5) 0.06208(5) 0.403892(19) 0.00848(9) Uani d . 1 1
Mn Mn1 0.32746(10) 0.91577(9) 0.38513(4) 0.0093(2) Uani d P 0.957(7) 1
Al Al1 0.32746(10) 0.91577(9) 0.38513(4) 0.0093(2) Uani d P 0.043(7) 1
Mn Mn2 0.72939(10) 0.57389(10) 0.37410(4) 0.0081(2) Uani d P 0.846(7) 1
Al Al2 0.72939(10) 0.57389(10) 0.37410(4) 0.0081(2) Uani d P 0.154(7) 1
Mn Mn3 0.68693(10) 0.82604(10) 0.99326(4) 0.0088(2) Uani d P 0.804(7) 1
Al Al3 0.68693(10) 0.82604(10) 0.99326(4) 0.0088(2) Uani d P 0.196(7) 1
Mn Mn4 0.75043(12) 0.30015(11) 0.23276(4) 0.0092(3) Uani d P 0.654(7) 1
Al Al4 0.75043(12) 0.30015(11) 0.23276(4) 0.0092(3) Uani d P 0.346(7) 1
Ag Ag1 0.3550(4) 0.6550(3) 0.2181(4) 0.0373(9) Uani d P 0.448(9) 1
Ag Ag2 0.3820(17) 0.6607(11) 0.1843(13) 0.0373(9) Uani d P 0.219(12) 1
Ag Ag3 0.3870(5) 0.6554(7) 0.1610(5) 0.0401(12) Uani d P 0.319(12) 1
O O1 0.7352(5) 0.2824(5) 0.34651(18) 0.0153(6) Uani d . 1 1
O O2 0.3399(5) 0.9515(5) 0.26468(19) 0.0190(7) Uani d . 1 1
O O3 0.7466(6) 0.3498(6) 0.1229(2) 0.0279(8) Uani d . 1 1
O O4 0.6928(6) 0.8788(5) 0.8806(2) 0.0249(8) Uani d . 1 1
O O5 0.0428(6) 0.2814(5) 0.2342(2) 0.0266(8) Uani d . 1 1
O O6 0.0586(5) 0.7080(6) 0.1646(2) 0.0311(9) Uani d . 1 1
O O7 0.7079(6) 0.1205(5) 0.49512(19) 0.0228(8) Uani d . 1 1
O O8 0.4491(6) 0.3332(5) 0.23101(19) 0.0241(8) Uani d . 1 1
O O9 0.7330(5) 0.5994(5) 0.25324(19) 0.0214(7) Uani d . 1 1
O O10 0.7026(5) 0.5284(5) 0.9776(2) 0.0231(8) Uani d . 1 1
O O11 0.0187(5) 0.9658(5) 0.3959(2) 0.0240(8) Uani d . 1 1
O O12 0.3428(6) 0.2095(5) 0.3903(2) 0.0316(9) Uani d . 1 1
O O13 0.6472(5) 0.8752(5) 0.38069(17) 0.0137(6) Uani d . 1 1
O O14 0.7538(6) 0.5391(6) 0.4896(2) 0.0287(9) Uani d . 1 1
O O15 0.7832(6) 0.0068(6) 0.2296(2) 0.0299(9) Uani d . 1 1
O O16 0.6236(5) 0.1365(5) 0.00392(19) 0.0195(7) Uani d . 1 1
O O17 0.9851(6) 0.7876(5) 0.9945(2) 0.0263(8) Uani d . 1 1
O O18 0.0299(6) 0.5324(6) 0.3763(2) 0.0293(9) Uani d . 1 1
O O19 0.6781(5) 0.7961(5) 0.1093(2) 0.0224(7) Uani d . 1 1
O O20 0.4161(5) 0.6075(4) 0.37703(18) 0.0150(6) Uani d . 1 1

loop_
_atom_site_aniso_label
_atom_site_aniso_U_11
_atom_site_aniso_U_22
_atom_site_aniso_U_33
_atom_site_aniso_U_12
_atom_site_aniso_U_13
_atom_site_aniso_U_23
Mo1 0.0156(2) 0.00828(18) 0.01359(19) -0.00554(14) 0.00493(14) -0.00176(13)
Mo2 0.01091(19) 0.0149(2) 0.0168(2) -0.00313(14) -0.00111(14) 0.00465(14)
Mo3 0.01408(19) 0.01035(18) 0.01164(18) -0.00514(14) -0.00041(14) -0.00018(13)
Mo4 0.0158(2) 0.00772(18) 0.00939(18) -0.00068(14) -0.00021(14) 0.00003(13)
Mo5 0.00941(18) 0.00634(17) 0.01008(17) -0.00234(13) -0.00227(13) 0.00120(12)
Mn1 0.0082(4) 0.0068(3) 0.0124(4) -0.0005(2) -0.0006(2) 0.0000(2)
Al1 0.0082(4) 0.0068(3) 0.0124(4) -0.0005(2) -0.0006(2) 0.0000(2)
Mn2 0.0091(4) 0.0064(4) 0.0086(4) -0.0006(2) -0.0008(2) -0.0017(2)
Al2 0.0091(4) 0.0064(4) 0.0086(4) -0.0006(2) -0.0008(2) -0.0017(2)
Mn3 0.0090(4) 0.0088(4) 0.0081(4) -0.0002(3) -0.0013(3) -0.0004(2)
Al3 0.0090(4) 0.0088(4) 0.0081(4) -0.0002(3) -0.0013(3) -0.0004(2)
Mn4 0.0113(4) 0.0088(4) 0.0075(4) -0.0018(3) -0.0011(3) -0.0001(3)
Al4 0.0113(4) 0.0088(4) 0.0075(4) -0.0018(3) -0.0011(3) -0.0001(3)
Ag1 0.0319(7) 0.0167(4) 0.063(3) 0.0045(4) -0.0262(11) -0.0094(9)
Ag2 0.0319(7) 0.0167(4) 0.063(3) 0.0045(4) -0.0262(11) -0.0094(9)
Ag3 0.0132(9) 0.0420(12) 0.066(3) -0.0084(8) -0.0072(12) 0.0112(15)
O1 0.0124(16) 0.0129(15) 0.0192(16) 0.0002(12) 0.0003(12) 0.0038(12)
O2 0.0251(19) 0.0132(16) 0.0193(17) -0.0043(14) -0.0077(14) 0.0028(13)
O3 0.040(2) 0.028(2) 0.0196(18) -0.0153(17) 0.0037(16) -0.0047(15)
O4 0.031(2) 0.0255(19) 0.0175(17) -0.0027(16) 0.0008(15) -0.0025(14)
O5 0.029(2) 0.0179(18) 0.028(2) 0.0061(15) 0.0028(16) -0.0030(14)
O6 0.0146(18) 0.046(2) 0.032(2) -0.0043(17) -0.0017(15) 0.0070(18)
O7 0.032(2) 0.0220(18) 0.0149(16) -0.0058(15) -0.0025(14) -0.0046(13)
O8 0.038(2) 0.0165(17) 0.0195(17) -0.0078(16) -0.0091(16) 0.0015(13)
O9 0.0174(17) 0.0231(18) 0.0203(17) 0.0022(14) 0.0034(14) 0.0061(14)
O10 0.0252(19) 0.0178(17) 0.0265(19) -0.0058(15) -0.0009(15) 0.0062(14)
O11 0.0108(16) 0.0208(18) 0.040(2) -0.0014(14) -0.0033(15) 0.0025(15)
O12 0.040(2) 0.0141(18) 0.041(2) -0.0119(17) 0.0188(19) -0.0061(16)
O13 0.0128(15) 0.0137(15) 0.0161(15) -0.0055(12) -0.0028(12) -0.0011(12)
O14 0.035(2) 0.030(2) 0.0214(19) -0.0086(17) 0.0069(16) 0.0020(15)
O15 0.036(2) 0.031(2) 0.027(2) -0.0183(18) 0.0042(17) -0.0018(16)
O16 0.0214(18) 0.0188(17) 0.0201(17) -0.0073(14) -0.0041(14) -0.0011(13)
O17 0.0239(19) 0.0243(19) 0.031(2) -0.0053(15) 0.0024(16) -0.0056(15)
O18 0.025(2) 0.035(2) 0.030(2) -0.0130(17) -0.0031(16) -0.0034(17)
O19 0.0211(18) 0.0210(18) 0.0237(18) -0.0004(14) -0.0059(14) 0.0037(14)
O20 0.0166(16) 0.0100(15) 0.0190(16) -0.0052(12) 0.0052(13) -0.0014(12)

loop_
_atom_type_symbol
_atom_type_description
_atom_type_scat_dispersion_real
_atom_type_scat_dispersion_imag
_atom_type_scat_source
O O 0.0106 0.0060 'International Tables Vol C Tables 4.2.6.8 and 6.1.1.4'
Mn Mn 0.3368 0.7283 'International Tables Vol C Tables 4.2.6.8 and 6.1.1.4'
Mo Mo -1.6832 0.6857 'International Tables Vol C Tables 4.2.6.8 and 6.1.1.4'
Ag Ag -0.8971 1.1015 'International Tables Vol C Tables 4.2.6.8 and 6.1.1.4'
Al Al 0.0645 0.0514 'International Tables Vol C Tables 4.2.6.8 and 6.1.1.4'

loop_
_geom_angle_atom_site_label_1
_geom_angle_atom_site_label_2
_geom_angle_atom_site_label_3
_geom_angle_site_symmetry_1
_geom_angle_site_symmetry_3
_geom_angle
O14 Mo1 O18 2_666 . 111.70(19)
O14 Mo1 O12 2_666 . 108.36(19)
O18 Mo1 O12 . . 109.8(2)
O14 Mo1 O20 2_666 . 108.31(17)
O18 Mo1 O20 . . 106.71(17)
O12 Mo1 O20 . . 111.94(16)
O6 Mo2 O19 1_655 . 108.91(18)
O6 Mo2 O15 1_655 1_565 108.5(2)
O19 Mo2 O15 . 1_565 109.26(18)
O6 Mo2 O9 1_655 . 110.68(17)
O19 Mo2 O9 . . 107.76(17)
O15 Mo2 O9 1_565 . 111.71(17)
O17 Mo3 O10 1_455 2_667 109.76(18)
O17 Mo3 O3 1_455 2_666 108.24(19)
O10 Mo3 O3 2_667 2_666 108.81(18)
O17 Mo3 O16 1_455 2_666 108.86(17)
O10 Mo3 O16 2_667 2_666 111.28(17)
O3 Mo3 O16 2_666 2_666 109.85(17)
O4 Mo4 O5 . 2_666 108.56(18)
O4 Mo4 O2 . 2_676 107.37(17)
O5 Mo4 O2 2_666 2_676 109.08(17)
O4 Mo4 O8 . 2_666 108.28(18)
O5 Mo4 O8 2_666 2_666 111.05(18)
O2 Mo4 O8 2_676 2_666 112.35(16)
O11 Mo5 O7 1_645 . 110.10(18)
O11 Mo5 O13 1_645 1_545 106.33(16)
O7 Mo5 O13 . 1_545 107.66(16)
O11 Mo5 O1 1_645 . 106.51(16)
O7 Mo5 O1 . . 108.46(16)
O13 Mo5 O1 1_545 . 117.65(15)
O12 Mn1 O11 1_565 . 93.79(15)
O12 Mn1 O20 1_565 . 160.75(15)
O11 Mn1 O20 . . 105.45(14)
O12 Mn1 O7 1_565 2_666 93.35(15)
O11 Mn1 O7 . 2_666 80.40(15)
O20 Mn1 O7 . 2_666 89.60(13)
O12 Mn1 O2 1_565 . 87.80(15)
O11 Mn1 O2 . . 95.43(14)
O20 Mn1 O2 . . 90.66(12)
O7 Mn1 O2 2_666 . 175.73(14)
O12 Mn1 O13 1_565 . 83.87(15)
O11 Mn1 O13 . . 176.15(14)
O20 Mn1 O13 . . 76.89(12)
O7 Mn1 O13 2_666 . 96.66(13)
O2 Mn1 O13 . . 87.56(13)
O18 Mn2 O14 1_655 . 82.33(16)
O18 Mn2 O13 1_655 . 102.64(14)
O14 Mn2 O13 . . 92.00(14)
O18 Mn2 O1 1_655 . 92.34(14)
O14 Mn2 O1 . . 99.75(14)
O13 Mn2 O1 . . 162.10(13)
O18 Mn2 O20 1_655 . 176.97(15)
O14 Mn2 O20 . . 95.05(14)
O13 Mn2 O20 . . 78.92(12)
O1 Mn2 O20 . . 86.59(12)
O18 Mn2 O9 1_655 . 92.49(15)
O14 Mn2 O9 . . 174.66(15)
O13 Mn2 O9 . . 90.38(13)
O1 Mn2 O9 . . 79.10(13)
O20 Mn2 O9 . . 90.10(13)
O4 Mn3 O17 . . 91.18(16)
O4 Mn3 O19 . 1_556 175.38(15)
O17 Mn3 O19 . 1_556 89.07(15)
O4 Mn3 O10 . . 90.76(15)
O17 Mn3 O10 . . 90.68(15)
O19 Mn3 O10 1_556 . 93.85(14)
O4 Mn3 O16 . 2_666 90.86(15)
O17 Mn3 O16 . 2_666 177.96(15)
O19 Mn3 O16 1_556 2_666 88.90(14)
O10 Mn3 O16 . 2_666 89.19(14)
O4 Mn3 O16 . 1_566 86.67(14)
O17 Mn3 O16 . 1_566 98.08(15)
O19 Mn3 O16 1_556 1_566 88.73(14)
O10 Mn3 O16 . 1_566 170.92(14)
O16 Mn3 O16 2_666 1_566 82.15(14)
O3 Mn4 O5 . 1_655 92.68(16)
O3 Mn4 O1 . . 173.03(15)
O5 Mn4 O1 1_655 . 90.22(14)
O3 Mn4 O15 . . 96.33(16)
O5 Mn4 O15 1_655 . 90.79(16)
O1 Mn4 O15 . . 89.96(14)
O3 Mn4 O8 . . 86.84(16)
O5 Mn4 O8 1_655 . 177.36(15)
O1 Mn4 O8 . . 89.97(14)
O15 Mn4 O8 . . 91.84(16)
O3 Mn4 O9 . . 92.11(15)
O5 Mn4 O9 1_655 . 85.77(14)
O1 Mn4 O9 . . 81.78(13)
O15 Mn4 O9 . . 171.03(15)
O8 Mn4 O9 . . 91.65(14)

loop_
_geom_bond_atom_site_label_1
_geom_bond_atom_site_label_2
_geom_bond_site_symmetry_2
_geom_bond_distance
_geom_bond_publ_flag
Mo1 O14 2_666 1.729(4) y
Mo1 O18 . 1.737(4) y
Mo1 O12 . 1.747(4) y
Mo1 O20 . 1.796(3) y
Mo2 O6 1_655 1.717(4) y
Mo2 O19 . 1.749(3) y
Mo2 O15 1_565 1.758(4) y
Mo2 O9 . 1.819(3) y
Mo3 O17 1_455 1.737(4) y
Mo3 O10 2_667 1.748(3) y
Mo3 O3 2_666 1.751(4) y
Mo3 O16 2_666 1.795(3) y
Mo4 O4 . 1.732(4) y
Mo4 O5 2_666 1.744(4) y
Mo4 O2 2_676 1.765(3) y
Mo4 O8 2_666 1.792(4) y
Mo5 O11 1_645 1.721(3) y
Mo5 O7 . 1.721(3) y
Mo5 O13 1_545 1.781(3) y
Mo5 O1 . 1.808(3) y
Mn1 O12 1_565 2.094(4) y
Mn1 O11 . 2.114(3) y
Mn1 O20 . 2.150(3) y
Mn1 O7 2_666 2.158(4) y
Mn1 O2 . 2.161(3) y
Mn1 O13 . 2.188(3) y
Mn2 O18 1_655 2.059(4) y
Mn2 O14 . 2.084(4) y
Mn2 O13 . 2.096(3) y
Mn2 O1 . 2.121(3) y
Mn2 O20 . 2.148(3) y
Mn2 O9 . 2.164(4) y
Mn3 O4 . 2.037(4) y
Mn3 O17 . 2.043(4) y
Mn3 O19 1_556 2.079(4) y
Mn3 O10 . 2.105(4) y
Mn3 O16 2_666 2.126(4) y
Mn3 O16 1_566 2.160(4) y
Mn4 O3 . 1.985(4) y
Mn4 O5 1_655 2.016(4) y
Mn4 O1 . 2.035(3) y
Mn4 O15 . 2.036(4) y
Mn4 O8 . 2.068(4) y
Mn4 O9 . 2.131(4) y
Ag1 O8 . 2.242(4) y
Ag1 O2 . 2.260(4) y
Ag1 O6 . 2.275(4) y
Ag2 O6 . 2.255(9) y
Ag2 O8 . 2.388(13) y
Ag2 O2 . 2.514(12) y
Ag3 O6 . 2.245(5) y
Ag3 O8 . 2.519(5) y
Ag3 O19 . 2.539(5) y
